data_4323037
loop_
_publ_author_name
'Zhen Tang'
'Yasuo Nomura'
'Shigeki Kuwata'
'Youichi Ishii'
'Yasushi Mizobe'
'Masanobu Hidai'

_publ_contact_author
;
    Masanobu Hidai
 Department of Chemistry and Biotechnology, Graduate School of Engineering,
The University of Tokyo, Hongo, Bunkyo-Ku, Tokyo 113-8656, Japan
;
_publ_contact_author_fax ' +81-3-5800-6945 '
_publ_contact_author_phone ' +81-3-3812-2111 ext 7261 '
_publ_section_title
;
 Metal-Metal Bonding in Pentanuclear Bow-Tie Metal Sulfido Clusters.
 Synthetic and Structural Studies on the Cationic Pentanuclear Clusters
 [(Cp*Ir)2(\m3-S)2M(\m3-S)2(IrCp*)2]n+ (M = Fe, Co, Ni; n = 1, 2)
;
_journal_name_full 'Inorganic Chemistry'
_journal_page_first 4909
_journal_page_last 4920
_journal_paper_doi 10.1021/ic9806885
_journal_volume 37
_journal_year 1998
_chemical_formula_sum 'C64 H80 B Ir4 Ni S4'
_space_group_IT_number 2
_symmetry_cell_setting triclinic
_symmetry_Int_Tables_number 2
_symmetry_space_group_name_Hall '-P 1'
_symmetry_space_group_name_H-M 'P -1'
_audit_creation_date 'Tue Oct 21 15:29:54 1997'
_audit_creation_method 'from TEXRAY.INF file'
_cell_angle_alpha 99.93(2)
_cell_angle_beta 110.58(2)
_cell_angle_gamma 76.35(3)
_cell_formula_units_Z 2.00
_cell_length_a 15.445(6)
_cell_length_b 18.786(5)
_cell_length_c 11.891(2)
_cell_measurement_reflns_used 25
_cell_measurement_temperature 23.0
_cell_measurement_theta_max 39.94
_cell_measurement_theta_min 36.78
_cell_volume 3123.5(16)
_computing_cell_refinement 'MSC/AFC Diffractometer Control'
_computing_data_collection 'MSC/AFC Diffractometer Control'
_computing_data_reduction 'teXsan: PROCESS (MSC)'
_computing_publication_material 'teXsan: FINISH (MSC)'
_computing_structure_refinement 'teXsan: LS (MSC)'
_diffrn_ambient_temperature 23.0
_diffrn_measurement_device AFC7R
_diffrn_measurement_method 'omega/2-theta scans'
_diffrn_orient_matrix_UB_11 -0.01987
_diffrn_orient_matrix_UB_12 0.01773
_diffrn_orient_matrix_UB_13 -0.08157
_diffrn_orient_matrix_UB_21 0.01008
_diffrn_orient_matrix_UB_22 0.05037
_diffrn_orient_matrix_UB_23 0.03865
_diffrn_orient_matrix_UB_31 0.06683
_diffrn_orient_matrix_UB_32 -0.01336
_diffrn_orient_matrix_UB_33 0.00081
_diffrn_radiation_monochromator graphite
_diffrn_radiation_source 'X-ray tube'
_diffrn_radiation_type MoKalpha
_diffrn_radiation_wavelength 0.7107
_diffrn_reflns_av_R_equivalents 3.37
_diffrn_reflns_limit_h_max 20
_diffrn_reflns_limit_h_min 0
_diffrn_reflns_limit_k_max 23
_diffrn_reflns_limit_k_min -13
_diffrn_reflns_limit_l_max 0
_diffrn_reflns_limit_l_min -14
_diffrn_reflns_number 14900
_diffrn_reflns_theta_max 27.5128
_diffrn_reflns_theta_min 2.59
_diffrn_standards_decay_% 0.13
_diffrn_standards_interval_count 150
_diffrn_standards_number 3
_exptl_absorpt_coefficient_mu_cm 89.807
_exptl_absorpt_correction_T_max 0.999
_exptl_absorpt_correction_T_min 0.273
_exptl_absorpt_correction_type psi-scan
_exptl_crystal_colour darkbrown
_exptl_crystal_density_diffrn 1.931
_exptl_crystal_description prismatic
_exptl_crystal_F_000 1738.00
_exptl_crystal_size_max 0.500
_exptl_crystal_size_mid 0.300
_exptl_crystal_size_min 0.250
_refine_diff_density_max -2.93430
_refine_diff_density_min 3.47000
_refine_ls_extinction_coef 1.52637
_refine_ls_extinction_method Zachariasen_type_2_Gaussian_isotropic
_refine_ls_goodness_of_fit_obs 1.920
_refine_ls_matrix_type full
_refine_ls_number_parameters 668
_refine_ls_number_reflns 8662
_refine_ls_number_restraints 0
_refine_ls_R_factor_obs 0.0470
_refine_ls_shift/esd_max 0.2260
_refine_ls_structure_factor_coef F
_refine_ls_weighting_scheme sigma
_refine_ls_wR_factor_obs 0.0300
_cod_data_source_file ic9806885_8.cif
_cod_data_source_block '[(Cp*Ir)2(S)2Ni(S)2(IrCp*)2][BPh4](compound10[BPh4])'
_cod_original_cell_volume 3123(1)
_cod_original_sg_symbol_H-M 'P -1 '
_cod_original_formula_sum 'C64 H80 Ir4 S4 Ni B'
_cod_database_code 4323037

loop_
_symmetry_equiv_pos_as_xyz
'   +x,   +y,   +z'
'   -x,   -y,   -z'

loop_
_atom_site_aniso_label
_atom_site_aniso_U_11
_atom_site_aniso_U_22
_atom_site_aniso_U_33
_atom_site_aniso_U_12
_atom_site_aniso_U_13
_atom_site_aniso_U_23
Ir1 0.0418(3) 0.0300(3) 0.0326(3) -0.0052(2) 0.0154(2) 0.0052(2)
Ir2 0.0400(3) 0.0303(3) 0.0350(3) -0.0077(2) 0.0123(2) 0.0074(2)
Ir3 0.0451(3) 0.0363(3) 0.0329(3) -0.0124(2) 0.0153(2) -0.0006(2)
Ir4 0.0414(3) 0.0318(3) 0.0403(3) -0.0070(2) 0.0155(2) 0.0118(2)
Ni1 0.0451(9) 0.0317(9) 0.0429(9) -0.0095(8) 0.0139(8) -0.0011(7)
S1 0.053(2) 0.037(2) 0.035(2) -0.006(2) 0.022(1) 0.007(1)
S2 0.043(2) 0.037(2) 0.047(2) -0.004(2) 0.021(2) 0.011(1)
S3 0.038(2) 0.040(2) 0.040(2) -0.010(2) 0.007(1) 0.014(1)
S4 0.046(2) 0.040(2) 0.029(2) -0.014(2) 0.010(1) 0.004(1)
C1 0.047(8) 0.025(7) 0.043(7) -0.002(6) 0.010(6) 0.005(6)
C2 0.066(9) 0.048(8) 0.033(7) -0.022(7) 0.020(6) -0.001(6)
C3 0.09(1) 0.047(9) 0.035(7) -0.034(9) 0.027(8) -0.012(7)
C4 0.07(1) 0.053(9) 0.029(7) -0.026(8) -0.012(7) -0.011(7)
C5 0.047(8) 0.042(8) 0.041(7) -0.002(7) 0.017(6) 0.001(6)
C6 0.063(9) 0.058(9) 0.052(8) -0.013(8) 0.000(7) 0.010(7)
C7 0.12(1) 0.08(1) 0.044(8) -0.05(1) 0.023(8) 0.008(8)
C8 0.08(1) 0.07(1) 0.066(9) -0.003(9) 0.039(8) -0.021(8)
C9 0.063(9) 0.045(8) 0.044(7) -0.020(7) 0.015(6) 0.018(6)
C10 0.063(9) 0.08(1) 0.054(8) -0.021(8) 0.020(7) 0.005(8)
C11 0.040(7) 0.050(8) 0.035(7) -0.009(7) 0.004(6) -0.002(6)
C12 0.048(8) 0.041(7) 0.042(7) -0.015(6) 0.016(6) 0.000(6)
C13 0.053(8) 0.032(7) 0.041(7) -0.002(6) 0.006(6) 0.006(6)
C14 0.050(8) 0.037(7) 0.042(7) -0.007(6) 0.012(6) 0.013(6)
C15 0.052(8) 0.050(8) 0.038(7) -0.011(7) 0.013(6) 0.015(6)
C16 0.065(9) 0.055(9) 0.044(8) -0.015(7) 0.007(7) 0.012(7)
C17 0.043(8) 0.053(8) 0.070(9) -0.012(7) 0.019(7) 0.012(7)
C18 0.052(8) 0.048(8) 0.074(9) -0.006(7) 0.019(7) -0.006(7)
C19 0.056(9) 0.047(8) 0.071(9) -0.014(7) 0.017(7) 0.007(7)
C20 0.09(1) 0.07(1) 0.059(9) -0.025(9) 0.030(8) 0.009(8)
C21 0.08(1) 0.06(1) 0.07(1) -0.025(9) 0.060(9) -0.036(9)
C22 0.07(1) 0.07(1) 0.029(7) -0.018(9) 0.010(7) -0.014(7)
C23 0.053(8) 0.043(8) 0.037(7) 0.000(7) 0.026(6) -0.007(6)
C24 0.042(8) 0.047(8) 0.047(8) -0.007(7) 0.021(6) 0.000(7)
C25 0.057(9) 0.050(9) 0.041(8) 0.016(8) 0.021(7) 0.006(7)
C26 0.17(2) 0.06(1) 0.13(1) -0.04(1) 0.10(1) -0.04(1)
C27 0.07(1) 0.15(2) 0.08(1) -0.04(1) 0.030(9) -0.05(1)
C28 0.12(1) 0.07(1) 0.07(1) -0.01(1) 0.053(10) 0.005(9)
C29 0.056(9) 0.09(1) 0.08(1) -0.016(9) 0.030(8) -0.011(9)
C30 0.11(1) 0.08(1) 0.07(1) 0.03(1) 0.04(1) 0.009(9)
C31 0.07(1) 0.042(8) 0.08(1) -0.012(8) 0.040(9) 0.028(8)
C32 0.08(1) 0.056(9) 0.065(9) -0.046(9) 0.041(9) 0.012(8)
C33 0.035(8) 0.055(9) 0.08(1) -0.008(7) 0.022(7) 0.023(8)
C34 0.065(10) 0.051(9) 0.067(9) -0.009(8) 0.032(8) 0.027(7)
C35 0.058(9) 0.07(1) 0.051(8) -0.019(8) 0.028(7) 0.033(8)
C36 0.08(1) 0.050(9) 0.13(1) 0.020(9) 0.05(1) 0.050(9)
C37 0.13(2) 0.11(1) 0.14(2) -0.08(1) 0.07(1) -0.03(1)
C38 0.054(10) 0.09(1) 0.10(1) -0.003(9) 0.029(9) 0.053(9)
C39 0.09(1) 0.10(1) 0.11(1) 0.01(1) 0.07(1) 0.03(1)
C40 0.12(1) 0.13(2) 0.058(10) -0.04(1) 0.024(10) 0.038(10)
C41 0.041(7) 0.039(7) 0.035(7) 0.002(6) 0.013(6) 0.008(6)
C42 0.063(9) 0.032(7) 0.047(8) -0.005(7) 0.006(7) 0.010(6)
C43 0.065(9) 0.07(1) 0.039(8) -0.034(9) 0.014(7) -0.010(7)
C44 0.10(1) 0.042(8) 0.056(9) -0.038(9) 0.039(9) -0.014(8)
C45 0.08(1) 0.028(7) 0.056(8) -0.013(7) 0.030(8) 0.007(6)
C46 0.049(8) 0.050(8) 0.035(7) -0.007(7) 0.014(6) 0.007(6)
C47 0.073(10) 0.028(7) 0.027(6) -0.002(7) -0.006(6) 0.005(5)
C48 0.08(1) 0.046(8) 0.030(7) -0.016(8) 0.005(7) 0.008(6)
C49 0.16(2) 0.027(8) 0.029(8) -0.01(1) 0.003(9) 0.013(6)
C50 0.10(1) 0.06(1) 0.044(9) 0.03(1) -0.002(9) -0.005(9)
C51 0.056(10) 0.08(1) 0.08(1) 0.014(9) 0.017(8) -0.01(1)
C52 0.059(9) 0.045(8) 0.058(9) -0.001(8) 0.014(7) 0.009(7)
C53 0.054(8) 0.032(7) 0.040(7) -0.015(6) 0.015(6) 0.009(6)
C54 0.073(10) 0.048(8) 0.039(7) -0.027(8) 0.010(7) 0.009(6)
C55 0.065(9) 0.050(9) 0.072(10) -0.026(8) 0.043(8) -0.014(8)
C56 0.10(1) 0.07(1) 0.040(8) -0.05(1) 0.040(9) -0.009(8)
C57 0.09(1) 0.08(1) 0.037(8) -0.037(10) 0.019(8) 0.006(8)
C58 0.067(9) 0.046(8) 0.053(8) -0.024(7) 0.018(7) 0.010(7)
C59 0.053(8) 0.024(6) 0.047(8) 0.001(6) 0.010(7) 0.007(6)
C60 0.063(9) 0.040(8) 0.042(8) -0.008(7) 0.013(7) 0.006(6)
C61 0.08(1) 0.044(9) 0.044(8) 0.004(8) 0.019(8) 0.006(7)
C62 0.09(1) 0.049(9) 0.038(8) 0.006(8) 0.004(8) 0.001(7)
C63 0.07(1) 0.054(10) 0.061(10) -0.015(8) -0.003(8) -0.008(8)
C64 0.062(9) 0.033(7) 0.047(8) -0.006(7) 0.022(7) 0.015(6)
B1 0.044(9) 0.039(9) 0.043(8) -0.004(7) 0.007(7) 0.012(7)

loop_
_atom_site_label
_atom_site_fract_x
_atom_site_fract_y
_atom_site_fract_z
_atom_site_U_iso_or_equiv
_atom_site_thermal_displace_type
_atom_site_calc_flag
_atom_site_calc_attached_atom
Ir1 0.21710(3) 0.14687(2) 0.03495(4) 0.0338(1) Uij ? ?
Ir2 0.34631(3) 0.12144(3) 0.26687(4) 0.0342(1) Uij ? ?
Ir3 0.23824(3) 0.40007(3) 0.24359(4) 0.0369(1) Uij ? ?
Ir4 0.33266(3) 0.40598(3) 0.08384(4) 0.0360(1) Uij ? ?
Ni1 0.28800(10) 0.26401(8) 0.1656(1) 0.0400(4) Uij ? ?
S1 0.2040(2) 0.1998(2) 0.2186(2) 0.0393(9) Uij ? ?
S2 0.3713(2) 0.1604(2) 0.1095(3) 0.0397(9) Uij ? ?
S3 0.3896(2) 0.3432(2) 0.2516(2) 0.0394(9) Uij ? ?
S4 0.2028(2) 0.3564(2) 0.0431(2) 0.0378(9) Uij ? ?
C1 0.0888(8) 0.1728(6) -0.1156(10) 0.040(4) Uij ? ?
C2 0.1725(9) 0.1482(7) -0.1576(10) 0.046(4) Uij ? ?
C3 0.2093(10) 0.0750(7) -0.133(1) 0.056(5) Uij ? ?
C4 0.1516(9) 0.0557(7) -0.077(1) 0.059(4) Uij ? ?
C5 0.0784(8) 0.1148(7) -0.0643(10) 0.044(4) Uij ? ?
C6 0.0219(8) 0.2440(7) -0.134(1) 0.062(4) Uij ? ?
C7 0.204(1) 0.1929(7) -0.224(1) 0.076(5) Uij ? ?
C8 0.2918(9) 0.0248(7) -0.162(1) 0.073(5) Uij ? ?
C9 0.1685(8) -0.0223(6) -0.0313(10) 0.048(4) Uij ? ?
C10 0.0035(9) 0.1139(7) -0.015(1) 0.063(5) Uij ? ?
C11 0.4358(8) 0.1146(6) 0.4522(10) 0.045(4) Uij ? ?
C12 0.4899(8) 0.0762(6) 0.3749(10) 0.043(4) Uij ? ?
C13 0.4430(8) 0.0177(6) 0.3063(10) 0.045(4) Uij ? ?
C14 0.3618(8) 0.0195(6) 0.3416(10) 0.043(4) Uij ? ?
C15 0.3591(8) 0.0786(6) 0.4347(10) 0.045(4) Uij ? ?
C16 0.4595(8) 0.1802(7) 0.5439(10) 0.056(4) Uij ? ?
C17 0.5767(8) 0.0935(6) 0.368(1) 0.054(4) Uij ? ?
C18 0.4755(8) -0.0370(6) 0.212(1) 0.060(4) Uij ? ?
C19 0.2989(8) -0.0365(6) 0.299(1) 0.058(4) Uij ? ?
C20 0.2922(9) 0.0982(7) 0.504(1) 0.068(5) Uij ? ?
C21 0.197(1) 0.5085(8) 0.340(1) 0.066(5) Uij ? ?
C22 0.2529(9) 0.4555(8) 0.425(1) 0.057(5) Uij ? ?
C23 0.1989(9) 0.3980(7) 0.403(1) 0.044(4) Uij ? ?
C24 0.1155(8) 0.4151(7) 0.300(1) 0.044(4) Uij ? ?
C25 0.1157(9) 0.4813(7) 0.262(1) 0.052(4) Uij ? ?
C26 0.219(1) 0.5829(8) 0.331(1) 0.106(7) Uij ? ?
C27 0.3397(9) 0.4647(9) 0.525(1) 0.100(6) Uij ? ?
C28 0.225(1) 0.3354(8) 0.477(1) 0.081(6) Uij ? ?
C29 0.0375(9) 0.3724(8) 0.247(1) 0.076(5) Uij ? ?
C30 0.039(1) 0.5223(8) 0.165(1) 0.094(6) Uij ? ?
C31 0.3122(10) 0.5085(7) 0.008(1) 0.056(5) Uij ? ?
C32 0.403(1) 0.4970(7) 0.098(1) 0.056(5) Uij ? ?
C33 0.4583(8) 0.4306(7) 0.065(1) 0.053(5) Uij ? ?
C34 0.4014(10) 0.4001(7) -0.048(1) 0.056(5) Uij ? ?
C35 0.3113(9) 0.4480(8) -0.086(1) 0.052(5) Uij ? ?
C36 0.2341(10) 0.5748(7) 0.004(1) 0.084(6) Uij ? ?
C37 0.437(1) 0.5477(9) 0.209(2) 0.114(8) Uij ? ?
C38 0.5574(9) 0.3995(8) 0.130(1) 0.077(5) Uij ? ?
C39 0.4304(10) 0.3302(8) -0.123(1) 0.093(6) Uij ? ?
C40 0.231(1) 0.4407(9) -0.200(1) 0.097(7) Uij ? ?
C41 0.8846(8) 0.2884(6) 0.4108(9) 0.039(4) Uij ? ?
C42 0.9707(8) 0.2830(6) 0.509(1) 0.050(4) Uij ? ?
C43 1.0125(9) 0.3425(8) 0.565(1) 0.057(5) Uij ? ?
C44 0.971(1) 0.4122(7) 0.526(1) 0.062(5) Uij ? ?
C45 0.8888(9) 0.4198(6) 0.433(1) 0.052(4) Uij ? ?
C46 0.8460(8) 0.3601(7) 0.3767(9) 0.045(4) Uij ? ?
C47 0.9057(9) 0.1413(6) 0.3549(9) 0.050(4) Uij ? ?
C48 0.8920(9) 0.0734(7) 0.3743(10) 0.056(4) Uij ? ?
C49 0.953(1) 0.0072(7) 0.358(1) 0.077(6) Uij ? ?
C50 1.027(1) 0.0083(9) 0.322(1) 0.085(6) Uij ? ?
C51 1.0442(10) 0.0736(9) 0.304(1) 0.077(5) Uij ? ?
C52 0.9856(9) 0.1376(7) 0.321(1) 0.057(4) Uij ? ?
C53 0.7724(8) 0.2252(6) 0.4540(10) 0.040(4) Uij ? ?
C54 0.6837(9) 0.2699(7) 0.4382(10) 0.052(4) Uij ? ?
C55 0.6390(9) 0.2824(7) 0.527(1) 0.056(5) Uij ? ?
C56 0.683(1) 0.2507(8) 0.634(1) 0.063(5) Uij ? ?
C57 0.767(1) 0.2079(8) 0.649(1) 0.065(5) Uij ? ?
C58 0.8126(9) 0.1929(7) 0.564(1) 0.052(4) Uij ? ?
C59 0.7613(8) 0.2217(6) 0.217(1) 0.044(4) Uij ? ?
C60 0.7917(8) 0.2400(6) 0.129(1) 0.050(4) Uij ? ?
C61 0.7424(10) 0.2311(7) 0.008(1) 0.060(5) Uij ? ?
C62 0.659(1) 0.2039(7) -0.032(1) 0.065(5) Uij ? ?
C63 0.6282(9) 0.1840(7) 0.050(1) 0.070(5) Uij ? ?
C64 0.6796(8) 0.1918(6) 0.172(1) 0.045(4) Uij ? ?
B1 0.8294(9) 0.2178(7) 0.359(1) 0.043(4) Uij ? ?
H1 0.0177 0.2680 -0.0588 0.0513 Uij ? ?
H2 0.0435 0.2743 -0.1710 0.0513 Uij ? ?
H3 -0.0385 0.2355 -0.1853 0.0513 Uij ? ?
H4 0.2678 0.1962 -0.1823 0.0666 Uij ? ?
H5 0.1971 0.1700 -0.3031 0.0666 Uij ? ?
H6 0.1659 0.2409 -0.2274 0.0666 Uij ? ?
H7 0.2712 -0.0161 -0.2158 0.0548 Uij ? ?
H8 0.3189 0.0509 -0.1984 0.0548 Uij ? ?
H9 0.3375 0.0077 -0.0896 0.0548 Uij ? ?
H10 0.1207 -0.0235 0.0008 0.0367 Uij ? ?
H11 0.1669 -0.0594 -0.0970 0.0367 Uij ? ?
H12 0.2283 -0.0311 0.0296 0.0367 Uij ? ?
H13 -0.0366 0.1609 -0.0183 0.0674 Uij ? ?
H14 -0.0323 0.0779 -0.0623 0.0674 Uij ? ?
H15 0.0308 0.1023 0.0658 0.0674 Uij ? ?
H16 0.4748 0.1667 0.6229 0.0450 Uij ? ?
H17 0.5119 0.1953 0.5370 0.0450 Uij ? ?
H18 0.4068 0.2196 0.5289 0.0450 Uij ? ?
H19 0.6275 0.0533 0.3917 0.0921 Uij ? ?
H20 0.5671 0.1017 0.2875 0.0921 Uij ? ?
H21 0.5910 0.1364 0.4204 0.0921 Uij ? ?
H22 0.4867 -0.0856 0.2335 0.0461 Uij ? ?
H23 0.4282 -0.0325 0.1354 0.0461 Uij ? ?
H24 0.5320 -0.0271 0.2087 0.0461 Uij ? ?
H25 0.2353 -0.0125 0.2663 0.0481 Uij ? ?
H26 0.3166 -0.0710 0.2386 0.0481 Uij ? ?
H27 0.3051 -0.0616 0.3651 0.0481 Uij ? ?
H28 0.3260 0.0960 0.5874 0.0697 Uij ? ?
H29 0.2573 0.1466 0.4903 0.0697 Uij ? ?
H30 0.2502 0.0645 0.4780 0.0697 Uij ? ?
H31 0.2749 0.5912 0.3947 0.0755 Uij ? ?
H32 0.2284 0.5819 0.2556 0.0755 Uij ? ?
H33 0.1682 0.6214 0.3368 0.0755 Uij ? ?
H34 0.3870 0.4219 0.5239 0.0709 Uij ? ?
H35 0.3607 0.5064 0.5169 0.0709 Uij ? ?
H36 0.3277 0.4713 0.5999 0.0709 Uij ? ?
H37 0.1784 0.3056 0.4450 0.0875 Uij ? ?
H38 0.2842 0.3069 0.4744 0.0875 Uij ? ?
H39 0.2293 0.3538 0.5576 0.0875 Uij ? ?
H40 -0.0194 0.4023 0.2544 0.0778 Uij ? ?
H41 0.0299 0.3580 0.1636 0.0778 Uij ? ?
H42 0.0525 0.3298 0.2878 0.0778 Uij ? ?
H43 0.0108 0.5669 0.1997 0.0736 Uij ? ?
H44 0.0649 0.5331 0.1092 0.0736 Uij ? ?
H45 -0.0071 0.4929 0.1232 0.0736 Uij ? ?
H46 0.2528 0.6077 0.0747 0.0785 Uij ? ?
H47 0.2217 0.5990 -0.0652 0.0785 Uij ? ?
H48 0.1789 0.5594 0.0008 0.0785 Uij ? ?
H49 0.4505 0.5232 0.2783 0.0909 Uij ? ?
H50 0.4922 0.5619 0.2095 0.0909 Uij ? ?
H51 0.3892 0.5902 0.2089 0.0909 Uij ? ?
H52 0.5625 0.3911 0.2093 0.0924 Uij ? ?
H53 0.5770 0.3544 0.0883 0.0924 Uij ? ?
H54 0.5963 0.4333 0.1362 0.0924 Uij ? ?
H55 0.3909 0.2964 -0.1315 0.0657 Uij ? ?
H56 0.4245 0.3418 -0.1999 0.0657 Uij ? ?
H57 0.4940 0.3087 -0.0830 0.0657 Uij ? ?
H58 0.1758 0.4403 -0.1813 0.0929 Uij ? ?
H59 0.2188 0.4812 -0.2451 0.0929 Uij ? ?
H60 0.2456 0.3961 -0.2470 0.0929 Uij ? ?
H61 1.0009 0.2360 0.5361 0.0459 Uij ? ?
H62 1.0696 0.3361 0.6311 0.0549 Uij ? ?
H63 0.9998 0.4535 0.5640 0.0551 Uij ? ?
H64 0.8602 0.4670 0.4050 0.0520 Uij ? ?
H65 0.7881 0.3680 0.3124 0.0532 Uij ? ?
H66 0.8401 0.0726 0.3991 0.0559 Uij ? ?
H67 0.9426 -0.0379 0.3727 0.0277 Uij ? ?
H68 1.0676 -0.0367 0.3084 0.0673 Uij ? ?
H69 1.0968 0.0737 0.2803 0.0700 Uij ? ?
H70 0.9988 0.1821 0.3087 0.0560 Uij ? ?
H71 0.6522 0.2927 0.3653 0.0398 Uij ? ?
H72 0.5783 0.3126 0.5129 0.0464 Uij ? ?
H73 0.6547 0.2594 0.6954 0.0435 Uij ? ?
H74 0.7980 0.1861 0.7231 0.0470 Uij ? ?
H75 0.8719 0.1602 0.5803 0.0510 Uij ? ?
H76 0.8480 0.2591 0.1539 0.0328 Uij ? ?
H77 0.7652 0.2437 -0.0488 0.0409 Uij ? ?
H78 0.6249 0.1990 -0.1157 0.0486 Uij ? ?
H79 0.5717 0.1651 0.0237 0.0628 Uij ? ?
H80 0.6582 0.1760 0.2279 0.0545 Uij ? ?

loop_
_atom_type_symbol
_atom_type_oxidation_number
_atom_type_number_in_cell
_atom_type_scat_dispersion_real
_atom_type_scat_dispersion_imag
_atom_type_scat_source
C 0 128 0.003 0.002 'International Tables'
H 0 160 0.000 0.000 'International Tables'
Ir 0 8 -1.444 7.990 'International Tables'
Ni 0 2 0.339 1.112 'International Tables'
S 0 8 0.125 0.123 'International Tables'
B 0 2 0.001 0.001 'International Tables'

loop_
_geom_angle_atom_site_label_1
_geom_angle_atom_site_label_2
_geom_angle_atom_site_label_3
_geom_angle
_geom_angle_site_symmetry_1
_geom_angle_site_symmetry_2
_geom_angle_site_symmetry_3
_geom_angle_publ_flag
Ir(2) Ir(1) Ni(1) 64.51(4) ? ? ? yes
Ir(2) Ir(1) S(1) 51.73(8) ? ? ? yes
Ir(2) Ir(1) S(2) 52.32(8) ? ? ? yes
Ir(2) Ir(1) C(1) 163.5(3) ? ? ? yes
Ir(2) Ir(1) C(2) 156.0(3) ? ? ? yes
Ir(2) Ir(1) C(3) 127.2(4) ? ? ? yes
Ir(2) Ir(1) C(4) 118.4(4) ? ? ? yes
Ir(2) Ir(1) C(5) 132.0(3) ? ? ? yes
Ni(1) Ir(1) S(1) 53.29(8) ? ? ? yes
Ni(1) Ir(1) S(2) 51.86(7) ? ? ? yes
Ni(1) Ir(1) C(1) 115.0(3) ? ? ? yes
Ni(1) Ir(1) C(2) 115.5(3) ? ? ? yes
Ni(1) Ir(1) C(3) 142.3(4) ? ? ? yes
Ni(1) Ir(1) C(4) 176.6(4) ? ? ? yes
Ni(1) Ir(1) C(5) 139.5(3) ? ? ? yes
S(1) Ir(1) S(2) 87.37(10) ? ? ? yes
S(1) Ir(1) C(1) 113.6(3) ? ? ? yes
S(1) Ir(1) C(2) 149.5(3) ? ? ? yes
S(1) Ir(1) C(3) 164.3(4) ? ? ? yes
S(1) Ir(1) C(4) 126.6(4) ? ? ? yes
S(1) Ir(1) C(5) 103.9(3) ? ? ? yes
S(2) Ir(1) C(1) 141.7(3) ? ? ? yes
S(2) Ir(1) C(2) 107.3(3) ? ? ? yes
S(2) Ir(1) C(3) 103.4(4) ? ? ? yes
S(2) Ir(1) C(4) 131.0(4) ? ? ? yes
S(2) Ir(1) C(5) 167.7(3) ? ? ? yes
C(1) Ir(1) C(2) 40.4(4) ? ? ? yes
C(1) Ir(1) C(3) 64.4(4) ? ? ? yes
C(1) Ir(1) C(4) 61.8(4) ? ? ? yes
C(1) Ir(1) C(5) 37.2(4) ? ? ? yes
C(2) Ir(1) C(3) 37.5(4) ? ? ? yes
C(2) Ir(1) C(4) 62.7(5) ? ? ? yes
C(2) Ir(1) C(5) 65.2(4) ? ? ? yes
C(3) Ir(1) C(4) 37.9(4) ? ? ? yes
C(3) Ir(1) C(5) 64.6(4) ? ? ? yes
C(4) Ir(1) C(5) 37.4(4) ? ? ? yes
Ir(1) Ir(2) S(1) 52.17(7) ? ? ? yes
Ir(1) Ir(2) S(2) 51.94(7) ? ? ? yes
Ir(1) Ir(2) C(11) 172.9(3) ? ? ? yes
Ir(1) Ir(2) C(12) 147.3(3) ? ? ? yes
Ir(1) Ir(2) C(13) 122.8(3) ? ? ? yes
Ir(1) Ir(2) C(14) 119.7(3) ? ? ? yes
Ir(1) Ir(2) C(15) 141.0(3) ? ? ? yes
S(1) Ir(2) S(2) 87.4(1) ? ? ? yes
S(1) Ir(2) C(11) 121.0(3) ? ? ? yes
S(1) Ir(2) C(12) 158.0(3) ? ? ? yes
S(1) Ir(2) C(13) 156.6(3) ? ? ? yes
S(1) Ir(2) C(14) 119.7(3) ? ? ? yes
S(1) Ir(2) C(15) 104.8(3) ? ? ? yes
S(2) Ir(2) C(11) 129.6(3) ? ? ? yes
S(2) Ir(2) C(12) 101.6(3) ? ? ? yes
S(2) Ir(2) C(13) 106.5(3) ? ? ? yes
S(2) Ir(2) C(14) 139.3(3) ? ? ? yes
S(2) Ir(2) C(15) 166.4(3) ? ? ? yes
C(11) Ir(2) C(12) 38.9(4) ? ? ? yes
C(11) Ir(2) C(13) 64.2(4) ? ? ? yes
C(11) Ir(2) C(14) 64.3(4) ? ? ? yes
C(11) Ir(2) C(15) 38.4(4) ? ? ? yes
C(12) Ir(2) C(13) 38.4(3) ? ? ? yes
C(12) Ir(2) C(14) 65.1(4) ? ? ? yes
C(12) Ir(2) C(15) 64.8(4) ? ? ? yes
C(13) Ir(2) C(14) 38.9(4) ? ? ? yes
C(13) Ir(2) C(15) 64.2(4) ? ? ? yes
C(14) Ir(2) C(15) 38.1(4) ? ? ? yes
Ir(4) Ir(3) Ni(1) 74.78(4) ? ? ? yes
Ir(4) Ir(3) S(3) 52.16(8) ? ? ? yes
Ir(4) Ir(3) S(4) 51.83(7) ? ? ? yes
Ir(4) Ir(3) C(21) 114.1(4) ? ? ? yes
Ir(4) Ir(3) C(22) 130.1(4) ? ? ? yes
Ir(4) Ir(3) C(23) 165.5(3) ? ? ? yes
Ir(4) Ir(3) C(24) 154.7(4) ? ? ? yes
Ir(4) Ir(3) C(25) 123.8(4) ? ? ? yes
Ni(1) Ir(3) S(3) 54.88(7) ? ? ? yes
Ni(1) Ir(3) S(4) 55.80(8) ? ? ? yes
Ni(1) Ir(3) C(21) 169.9(4) ? ? ? yes
Ni(1) Ir(3) C(22) 132.3(4) ? ? ? yes
Ni(1) Ir(3) C(23) 106.8(3) ? ? ? yes
Ni(1) Ir(3) C(24) 111.5(3) ? ? ? yes
Ni(1) Ir(3) C(25) 142.1(4) ? ? ? yes
S(3) Ir(3) S(4) 83.44(10) ? ? ? yes
S(3) Ir(3) C(21) 125.9(4) ? ? ? yes
S(3) Ir(3) C(22) 104.5(4) ? ? ? yes
S(3) Ir(3) C(23) 116.5(3) ? ? ? yes
S(3) Ir(3) C(24) 151.7(4) ? ? ? yes
S(3) Ir(3) C(25) 163.0(4) ? ? ? yes
S(4) Ir(3) C(21) 133.2(5) ? ? ? yes
S(4) Ir(3) C(22) 171.0(4) ? ? ? yes
S(4) Ir(3) C(23) 141.1(3) ? ? ? yes
S(4) Ir(3) C(24) 110.1(3) ? ? ? yes
S(4) Ir(3) C(25) 106.7(3) ? ? ? yes
C(21) Ir(3) C(22) 38.4(5) ? ? ? yes
C(21) Ir(3) C(23) 63.3(5) ? ? ? yes
C(21) Ir(3) C(24) 62.7(4) ? ? ? yes
C(21) Ir(3) C(25) 37.6(4) ? ? ? yes
C(22) Ir(3) C(23) 38.6(4) ? ? ? yes
C(22) Ir(3) C(24) 64.7(4) ? ? ? yes
C(22) Ir(3) C(25) 64.6(5) ? ? ? yes
C(23) Ir(3) C(24) 38.7(4) ? ? ? yes
C(23) Ir(3) C(25) 63.9(5) ? ? ? yes
C(24) Ir(3) C(25) 37.5(4) ? ? ? yes
Ir(3) Ir(4) S(3) 52.72(7) ? ? ? yes
Ir(3) Ir(4) S(4) 52.59(7) ? ? ? yes
Ir(3) Ir(4) C(31) 119.7(3) ? ? ? yes
Ir(3) Ir(4) C(32) 122.4(3) ? ? ? yes
Ir(3) Ir(4) C(33) 146.1(4) ? ? ? yes
Ir(3) Ir(4) C(34) 174.2(3) ? ? ? yes
Ir(3) Ir(4) C(35) 142.0(4) ? ? ? yes
S(3) Ir(4) S(4) 84.4(1) ? ? ? yes
S(3) Ir(4) C(31) 147.7(4) ? ? ? yes
S(3) Ir(4) C(32) 114.1(4) ? ? ? yes
S(3) Ir(4) C(33) 104.2(4) ? ? ? yes
S(3) Ir(4) C(34) 126.3(4) ? ? ? yes
S(3) Ir(4) C(35) 164.8(4) ? ? ? yes
S(4) Ir(4) C(31) 116.9(4) ? ? ? yes
S(4) Ir(4) C(32) 153.0(4) ? ? ? yes
S(4) Ir(4) C(33) 160.2(3) ? ? ? yes
S(4) Ir(4) C(34) 122.5(3) ? ? ? yes
S(4) Ir(4) C(35) 103.2(3) ? ? ? yes
C(31) Ir(4) C(32) 38.2(4) ? ? ? yes
C(31) Ir(4) C(33) 64.3(5) ? ? ? yes
C(31) Ir(4) C(34) 64.5(5) ? ? ? yes
C(31) Ir(4) C(35) 38.8(4) ? ? ? yes
C(32) Ir(4) C(33) 37.7(4) ? ? ? yes
C(32) Ir(4) C(34) 63.4(4) ? ? ? yes
C(32) Ir(4) C(35) 64.1(5) ? ? ? yes
C(33) Ir(4) C(34) 38.3(4) ? ? ? yes
C(33) Ir(4) C(35) 64.6(5) ? ? ? yes
C(34) Ir(4) C(35) 38.6(4) ? ? ? yes
Ir(1) Ni(1) Ir(3) 142.20(6) ? ? ? yes
Ir(1) Ni(1) S(1) 54.44(7) ? ? ? yes
Ir(1) Ni(1) S(2) 54.79(8) ? ? ? yes
Ir(1) Ni(1) S(3) 160.09(9) ? ? ? yes
Ir(1) Ni(1) S(4) 101.64(8) ? ? ? yes
Ir(3) Ni(1) S(1) 105.39(8) ? ? ? yes
Ir(3) Ni(1) S(2) 162.09(10) ? ? ? yes
Ir(3) Ni(1) S(3) 56.05(8) ? ? ? yes
Ir(3) Ni(1) S(4) 55.51(7) ? ? ? yes
S(1) Ni(1) S(2) 90.3(1) ? ? ? yes
S(1) Ni(1) S(3) 139.6(1) ? ? ? yes
S(1) Ni(1) S(4) 116.5(1) ? ? ? yes
S(2) Ni(1) S(3) 106.3(1) ? ? ? yes
S(2) Ni(1) S(4) 124.9(1) ? ? ? yes
S(3) Ni(1) S(4) 84.0(1) ? ? ? yes
Ir(1) S(1) Ir(2) 76.10(8) ? ? ? yes
Ir(1) S(1) Ni(1) 72.26(9) ? ? ? yes
Ir(2) S(1) Ni(1) 80.7(1) ? ? ? yes
Ir(1) S(2) Ir(2) 75.74(9) ? ? ? yes
Ir(1) S(2) Ni(1) 73.35(9) ? ? ? yes
Ir(2) S(2) Ni(1) 81.41(10) ? ? ? yes
Ir(3) S(3) Ir(4) 75.13(9) ? ? ? yes
Ir(3) S(3) Ni(1) 69.08(9) ? ? ? yes
Ir(4) S(3) Ni(1) 92.0(1) ? ? ? yes
Ir(3) S(4) Ir(4) 75.58(8) ? ? ? yes
Ir(3) S(4) Ni(1) 68.69(9) ? ? ? yes
Ir(4) S(4) Ni(1) 91.6(1) ? ? ? yes
Ir(1) C(1) C(2) 69.0(6) ? ? ? yes
Ir(1) C(1) C(5) 73.3(7) ? ? ? yes
Ir(1) C(1) C(6) 128.0(7) ? ? ? yes
C(2) C(1) C(5) 108(1) ? ? ? yes
C(2) C(1) C(6) 126(1) ? ? ? yes
C(5) C(1) C(6) 124(1) ? ? ? yes
Ir(1) C(2) C(1) 70.6(6) ? ? ? yes
Ir(1) C(2) C(3) 72.9(7) ? ? ? yes
Ir(1) C(2) C(7) 125.9(8) ? ? ? yes
C(1) C(2) C(3) 107(1) ? ? ? yes
C(1) C(2) C(7) 124(1) ? ? ? yes
C(3) C(2) C(7) 127(1) ? ? ? yes
Ir(1) C(3) C(2) 69.6(6) ? ? ? yes
Ir(1) C(3) C(4) 71.1(6) ? ? ? yes
Ir(1) C(3) C(8) 125.2(9) ? ? ? yes
C(2) C(3) C(4) 106(1) ? ? ? yes
C(2) C(3) C(8) 127(1) ? ? ? yes
C(4) C(3) C(8) 125(1) ? ? ? yes
Ir(1) C(4) C(3) 71.0(6) ? ? ? yes
Ir(1) C(4) C(5) 72.3(6) ? ? ? yes
Ir(1) C(4) C(9) 123.4(8) ? ? ? yes
C(3) C(4) C(5) 112(1) ? ? ? yes
C(3) C(4) C(9) 123(1) ? ? ? yes
C(5) C(4) C(9) 123(1) ? ? ? yes
Ir(1) C(5) C(1) 69.5(7) ? ? ? yes
Ir(1) C(5) C(4) 70.3(6) ? ? ? yes
Ir(1) C(5) C(10) 127.6(8) ? ? ? yes
C(1) C(5) C(4) 105(1) ? ? ? yes
C(1) C(5) C(10) 127(1) ? ? ? yes
C(4) C(5) C(10) 127(1) ? ? ? yes
Ir(2) C(11) C(12) 71.6(6) ? ? ? yes
Ir(2) C(11) C(15) 72.7(6) ? ? ? yes
Ir(2) C(11) C(16) 125.0(8) ? ? ? yes
C(12) C(11) C(15) 109.7(9) ? ? ? yes
C(12) C(11) C(16) 125.5(10) ? ? ? yes
C(15) C(11) C(16) 124.8(10) ? ? ? yes
Ir(2) C(12) C(11) 69.5(6) ? ? ? yes
Ir(2) C(12) C(13) 70.1(6) ? ? ? yes
Ir(2) C(12) C(17) 125.2(9) ? ? ? yes
C(11) C(12) C(13) 106.0(10) ? ? ? yes
C(11) C(12) C(17) 127.2(9) ? ? ? yes
C(13) C(12) C(17) 126.8(10) ? ? ? yes
Ir(2) C(13) C(12) 71.5(6) ? ? ? yes
Ir(2) C(13) C(14) 70.9(7) ? ? ? yes
Ir(2) C(13) C(18) 124.0(8) ? ? ? yes
C(12) C(13) C(14) 109.2(9) ? ? ? yes
C(12) C(13) C(18) 124(1) ? ? ? yes
C(14) C(13) C(18) 126.6(10) ? ? ? yes
Ir(2) C(14) C(13) 70.2(7) ? ? ? yes
Ir(2) C(14) C(15) 72.1(7) ? ? ? yes
Ir(2) C(14) C(19) 128.8(8) ? ? ? yes
C(13) C(14) C(15) 107.8(10) ? ? ? yes
C(13) C(14) C(19) 125.8(10) ? ? ? yes
C(15) C(14) C(19) 125(1) ? ? ? yes
Ir(2) C(15) C(11) 69.0(7) ? ? ? yes
Ir(2) C(15) C(14) 69.7(6) ? ? ? yes
Ir(2) C(15) C(20) 127.9(9) ? ? ? yes
C(11) C(15) C(14) 107.2(10) ? ? ? yes
C(11) C(15) C(20) 125(1) ? ? ? yes
C(14) C(15) C(20) 126(1) ? ? ? yes
Ir(3) C(21) C(22) 69.6(7) ? ? ? yes
Ir(3) C(21) C(25) 69.6(6) ? ? ? yes
Ir(3) C(21) C(26) 127.0(9) ? ? ? yes
C(22) C(21) C(25) 108(1) ? ? ? yes
C(22) C(21) C(26) 127(1) ? ? ? yes
C(25) C(21) C(26) 123(1) ? ? ? yes
Ir(3) C(22) C(21) 72.1(6) ? ? ? yes
Ir(3) C(22) C(23) 70.6(6) ? ? ? yes
Ir(3) C(22) C(27) 128.3(9) ? ? ? yes
C(21) C(22) C(23) 106(1) ? ? ? yes
C(21) C(22) C(27) 125(1) ? ? ? yes
C(23) C(22) C(27) 127(1) ? ? ? yes
Ir(3) C(23) C(22) 70.8(7) ? ? ? yes
Ir(3) C(23) C(24) 69.9(7) ? ? ? yes
Ir(3) C(23) C(28) 126.6(8) ? ? ? yes
C(22) C(23) C(24) 107(1) ? ? ? yes
C(22) C(23) C(28) 124(1) ? ? ? yes
C(24) C(23) C(28) 127(1) ? ? ? yes
Ir(3) C(24) C(23) 71.4(7) ? ? ? yes
Ir(3) C(24) C(25) 71.8(7) ? ? ? yes
Ir(3) C(24) C(29) 125.7(8) ? ? ? yes
C(23) C(24) C(25) 108(1) ? ? ? yes
C(23) C(24) C(29) 126(1) ? ? ? yes
C(25) C(24) C(29) 124(1) ? ? ? yes
Ir(3) C(25) C(21) 72.8(7) ? ? ? yes
Ir(3) C(25) C(24) 70.7(7) ? ? ? yes
Ir(3) C(25) C(30) 127.6(8) ? ? ? yes
C(21) C(25) C(24) 108(1) ? ? ? yes
C(21) C(25) C(30) 124(1) ? ? ? yes
C(24) C(25) C(30) 126(1) ? ? ? yes
Ir(4) C(31) C(32) 71.4(7) ? ? ? yes
Ir(4) C(31) C(35) 70.8(7) ? ? ? yes
Ir(4) C(31) C(36) 127.5(9) ? ? ? yes
C(32) C(31) C(35) 107(1) ? ? ? yes
C(32) C(31) C(36) 126(1) ? ? ? yes
C(35) C(31) C(36) 125(1) ? ? ? yes
Ir(4) C(32) C(31) 70.3(7) ? ? ? yes
Ir(4) C(32) C(33) 71.2(7) ? ? ? yes
Ir(4) C(32) C(37) 125.9(9) ? ? ? yes
C(31) C(32) C(33) 109(1) ? ? ? yes
C(31) C(32) C(37) 125(1) ? ? ? yes
C(33) C(32) C(37) 124(1) ? ? ? yes
Ir(4) C(33) C(32) 71.1(7) ? ? ? yes
Ir(4) C(33) C(34) 69.5(7) ? ? ? yes
Ir(4) C(33) C(38) 126.5(10) ? ? ? yes
C(32) C(33) C(34) 106(1) ? ? ? yes
C(32) C(33) C(38) 127(1) ? ? ? yes
C(34) C(33) C(38) 125(1) ? ? ? yes
Ir(4) C(34) C(33) 72.1(7) ? ? ? yes
Ir(4) C(34) C(35) 71.6(7) ? ? ? yes
Ir(4) C(34) C(39) 124.9(9) ? ? ? yes
C(33) C(34) C(35) 109(1) ? ? ? yes
C(33) C(34) C(39) 126(1) ? ? ? yes
C(35) C(34) C(39) 123(1) ? ? ? yes
Ir(4) C(35) C(31) 70.4(7) ? ? ? yes
Ir(4) C(35) C(34) 69.8(7) ? ? ? yes
Ir(4) C(35) C(40) 126.0(9) ? ? ? yes
C(31) C(35) C(34) 106(1) ? ? ? yes
C(31) C(35) C(40) 124(1) ? ? ? yes
C(34) C(35) C(40) 128(1) ? ? ? yes
C(42) C(41) C(46) 113(1) ? ? ? yes
C(42) C(41) B(1) 121(1) ? ? ? yes
C(46) C(41) B(1) 124(1) ? ? ? yes
C(41) C(42) C(43) 123(1) ? ? ? yes
C(42) C(43) C(44) 120(1) ? ? ? yes
C(43) C(44) C(45) 118(1) ? ? ? yes
C(44) C(45) C(46) 121(1) ? ? ? yes
C(41) C(46) C(45) 122(1) ? ? ? yes
C(48) C(47) C(52) 115(1) ? ? ? yes
C(48) C(47) B(1) 122(1) ? ? ? yes
C(52) C(47) B(1) 122(1) ? ? ? yes
C(47) C(48) C(49) 121(1) ? ? ? yes
C(48) C(49) C(50) 119(1) ? ? ? yes
C(49) C(50) C(51) 121(1) ? ? ? yes
C(50) C(51) C(52) 119(1) ? ? ? yes
C(47) C(52) C(51) 123(1) ? ? ? yes
C(54) C(53) C(58) 114(1) ? ? ? yes
C(54) C(53) B(1) 122(1) ? ? ? yes
C(58) C(53) B(1) 122(1) ? ? ? yes
C(53) C(54) C(55) 122(1) ? ? ? yes
C(54) C(55) C(56) 120(1) ? ? ? yes
C(55) C(56) C(57) 117(1) ? ? ? yes
C(56) C(57) C(58) 124(1) ? ? ? yes
C(53) C(58) C(57) 121(1) ? ? ? yes
C(60) C(59) C(64) 115(1) ? ? ? yes
C(60) C(59) B(1) 122(1) ? ? ? yes
C(64) C(59) B(1) 121(1) ? ? ? yes
C(59) C(60) C(61) 121(1) ? ? ? yes
C(60) C(61) C(62) 120(1) ? ? ? yes
C(61) C(62) C(63) 119(1) ? ? ? yes
C(62) C(63) C(64) 119(1) ? ? ? yes
C(59) C(64) C(63) 122(1) ? ? ? yes
C(41) B(1) C(47) 110.0(10) ? ? ? yes
C(41) B(1) C(53) 101.6(8) ? ? ? yes
C(41) B(1) C(59) 112(1) ? ? ? yes
C(47) B(1) C(53) 115(1) ? ? ? yes
C(47) B(1) C(59) 103.2(9) ? ? ? yes
C(53) B(1) C(59) 114.2(10) ? ? ? yes

loop_
_geom_bond_atom_site_label_1
_geom_bond_atom_site_label_2
_geom_bond_distance
_geom_bond_site_symmetry_1
_geom_bond_site_symmetry_2
_geom_bond_publ_flag
Ir(1) Ir(2) 2.8199(7) ? ? yes
Ir(1) Ni(1) 2.686(1) ? ? yes
Ir(1) S(1) 2.295(3) ? ? yes
Ir(1) S(2) 2.291(3) ? ? yes
Ir(1) C(1) 2.17(1) ? ? yes
Ir(1) C(2) 2.15(1) ? ? yes
Ir(1) C(3) 2.193(10) ? ? yes
Ir(1) C(4) 2.19(1) ? ? yes
Ir(1) C(5) 2.22(1) ? ? yes
Ir(2) S(1) 2.281(3) ? ? yes
Ir(2) S(2) 2.303(3) ? ? yes
Ir(2) C(11) 2.16(1) ? ? yes
Ir(2) C(12) 2.19(1) ? ? yes
Ir(2) C(13) 2.17(1) ? ? yes
Ir(2) C(14) 2.17(1) ? ? yes
Ir(2) C(15) 2.21(1) ? ? yes
Ir(3) Ir(4) 2.8007(8) ? ? yes
Ir(3) Ni(1) 2.596(1) ? ? yes
Ir(3) S(3) 2.306(3) ? ? yes
Ir(3) S(4) 2.297(3) ? ? yes
Ir(3) C(21) 2.23(1) ? ? yes
Ir(3) C(22) 2.19(1) ? ? yes
Ir(3) C(23) 2.19(1) ? ? yes
Ir(3) C(24) 2.17(1) ? ? yes
Ir(3) C(25) 2.18(1) ? ? yes
Ir(4) S(3) 2.288(3) ? ? yes
Ir(4) S(4) 2.273(3) ? ? yes
Ir(4) C(31) 2.18(1) ? ? yes
Ir(4) C(32) 2.19(1) ? ? yes
Ir(4) C(33) 2.19(1) ? ? yes
Ir(4) C(34) 2.16(1) ? ? yes
Ir(4) C(35) 2.18(1) ? ? yes
Ni(1) S(1) 2.261(3) ? ? yes
Ni(1) S(2) 2.205(3) ? ? yes
Ni(1) S(3) 2.274(3) ? ? yes
Ni(1) S(4) 2.305(4) ? ? yes
C(1) C(2) 1.49(1) ? ? yes
C(1) C(5) 1.40(2) ? ? yes
C(1) C(6) 1.48(2) ? ? yes
C(2) C(3) 1.40(2) ? ? yes
C(2) C(7) 1.50(2) ? ? yes
C(3) C(4) 1.42(2) ? ? yes
C(3) C(8) 1.50(2) ? ? yes
C(4) C(5) 1.42(2) ? ? yes
C(4) C(9) 1.58(2) ? ? yes
C(5) C(10) 1.47(2) ? ? yes
C(11) C(12) 1.45(1) ? ? yes
C(11) C(15) 1.43(1) ? ? yes
C(11) C(16) 1.52(1) ? ? yes
C(12) C(13) 1.43(1) ? ? yes
C(12) C(17) 1.48(1) ? ? yes
C(13) C(14) 1.45(1) ? ? yes
C(13) C(18) 1.52(1) ? ? yes
C(14) C(15) 1.43(1) ? ? yes
C(14) C(19) 1.50(1) ? ? yes
C(15) C(20) 1.48(1) ? ? yes
C(21) C(22) 1.45(2) ? ? yes
C(21) C(25) 1.42(2) ? ? yes
C(21) C(26) 1.54(2) ? ? yes
C(22) C(23) 1.45(2) ? ? yes
C(22) C(27) 1.47(2) ? ? yes
C(23) C(24) 1.44(2) ? ? yes
C(23) C(28) 1.48(2) ? ? yes
C(24) C(25) 1.40(2) ? ? yes
C(24) C(29) 1.50(1) ? ? yes
C(25) C(30) 1.50(2) ? ? yes
C(31) C(32) 1.43(2) ? ? yes
C(31) C(35) 1.45(1) ? ? yes
C(31) C(36) 1.51(2) ? ? yes
C(32) C(33) 1.41(2) ? ? yes
C(32) C(37) 1.50(2) ? ? yes
C(33) C(34) 1.43(1) ? ? yes
C(33) C(38) 1.48(2) ? ? yes
C(34) C(35) 1.43(2) ? ? yes
C(34) C(39) 1.52(2) ? ? yes
C(35) C(40) 1.50(2) ? ? yes
C(41) C(42) 1.42(1) ? ? yes
C(41) C(46) 1.40(1) ? ? yes
C(41) B(1) 1.66(2) ? ? yes
C(42) C(43) 1.38(1) ? ? yes
C(43) C(44) 1.40(2) ? ? yes
C(44) C(45) 1.36(2) ? ? yes
C(45) C(46) 1.39(1) ? ? yes
C(47) C(48) 1.41(2) ? ? yes
C(47) C(52) 1.41(2) ? ? yes
C(47) B(1) 1.63(2) ? ? yes
C(48) C(49) 1.40(2) ? ? yes
C(49) C(50) 1.37(2) ? ? yes
C(50) C(51) 1.38(2) ? ? yes
C(51) C(52) 1.36(2) ? ? yes
C(53) C(54) 1.40(1) ? ? yes
C(53) C(58) 1.42(2) ? ? yes
C(53) B(1) 1.63(2) ? ? yes
C(54) C(55) 1.41(1) ? ? yes
C(55) C(56) 1.38(2) ? ? yes
C(56) C(57) 1.32(2) ? ? yes
C(57) C(58) 1.37(2) ? ? yes
C(59) C(60) 1.41(2) ? ? yes
C(59) C(64) 1.40(1) ? ? yes
C(59) B(1) 1.65(2) ? ? yes
C(60) C(61) 1.37(1) ? ? yes
C(61) C(62) 1.39(2) ? ? yes
C(62) C(63) 1.37(2) ? ? yes
C(63) C(64) 1.39(1) ? ? yes
